data_7100733
loop_
_publ_author_name
'George Shimizu'
'Sean A. Dalrymple'

_publ_section_title
;
Selective guest inclusion in a non-porous H-bonded host
;
_journal_name_full 'Chemical Communications'
_journal_paper_doi 10.1039/b515735h
_journal_year 2006
_chemical_formula_sum 'C24 H50 Co2 N12 O22 S6'
_chemical_formula_weight 1168.98
_chemical_name_common Co(NH3)6(C8H8S2O6)1.5(H2O)2
_space_group_IT_number 2
_symmetry_cell_setting triclinic
_symmetry_space_group_name_Hall '-P 1'
_symmetry_space_group_name_H-M 'P -1'
_cell_angle_alpha 63.9100(11)
_cell_angle_beta 84.7360(11)
_cell_angle_gamma 86.8150(18)
_cell_formula_units_Z 1
_cell_length_a 7.5100(2)
_cell_length_b 13.2100(3)
_cell_length_c 13.8450(4)
_cell_measurement_temperature 173(2)
_cell_volume 1228.19(6)
_diffrn_ambient_temperature 173(2)
_exptl_crystal_density_diffrn 1.580
_cod_depositor_comments
;
The following automatic conversions were performed:
'_symmetry_cell_setting' value 'Triclinic' changed to 'triclinic'
according to '/home/saulius/struct/CIF-dictionaries/cif_core.dic'
dictionary named 'cif_core.dic' version 2.4.1 from 2010-06-29.

Automatic conversion script
Id: cif_fix_enum 1527 2010-12-29 10:47:43Z saulius 

2018-09-03
Formula fixed to be consistent with given Z
                 miguel
;
_cod_original_formula_sum 'C12 H25 Co N6 O11 S3'
_cod_original_formula_weight 584.49
_cod_database_code 7100733

loop_
_symmetry_equiv_pos_as_xyz
'x, y, z'
'-x, -y, -z'

loop_
_atom_site_label
_atom_site_type_symbol
_atom_site_fract_x
_atom_site_fract_y
_atom_site_fract_z
_atom_site_U_iso_or_equiv
_atom_site_adp_type
_atom_site_occupancy
_atom_site_symmetry_multiplicity
_atom_site_calc_flag
_atom_site_refinement_flags
_atom_site_disorder_assembly
_atom_site_disorder_group
Co1 Co 0.0000 0.5000 0.0000 0.01543(16) Uani 1 2 d S . .
Co2 Co 0.5000 0.0000 1.0000 0.01733(16) Uani 1 2 d S . .
S1 S 0.49890(10) 0.39399(7) 0.23345(7) 0.01931(19) Uani 1 1 d . . .
S2 S 0.06441(10) -0.06297(7) 0.78214(6) 0.0202(2) Uani 1 1 d . . .
S3 S -0.03445(10) 0.28943(7) 0.81001(6) 0.0197(2) Uani 1 1 d . . .
O1 O 0.6500(3) 0.3159(2) 0.2549(2) 0.0278(6) Uani 1 1 d . . .
O2 O 0.3519(3) 0.3566(2) 0.1947(2) 0.0290(6) Uani 1 1 d . . .
O3 O 0.5468(3) 0.5098(2) 0.16170(19) 0.0290(6) Uani 1 1 d . . .
O4 O 0.0418(3) -0.1824(2) 0.8540(2) 0.0346(6) Uani 1 1 d . . .
O5 O 0.1811(3) -0.0072(2) 0.8215(2) 0.0319(6) Uani 1 1 d . . .
O6 O -0.1072(3) -0.0040(2) 0.7559(2) 0.0289(6) Uani 1 1 d . . .
O7 O 0.1347(3) 0.3298(2) 0.8230(2) 0.0359(7) Uani 1 1 d . . .
O8 O -0.0742(3) 0.1765(2) 0.89195(19) 0.0287(6) Uani 1 1 d . . .
O9 O -0.1798(3) 0.3703(2) 0.8032(2) 0.0283(6) Uani 1 1 d . . .
O10 O 0.4913(3) 0.3128(2) 0.7543(2) 0.0349(6) Uani 1 1 d . . .
O11 O 0.5963(3) -0.1410(2) 0.7996(2) 0.0326(6) Uani 1 1 d . . .
N1 N -0.2008(3) 0.4061(2) 0.0082(2) 0.0205(6) Uani 1 1 d . . .
H1A H -0.3048 0.4353 0.0254 0.031 Uiso 1 1 calc R . .
H1B H -0.1839 0.3346 0.0598 0.031 Uiso 1 1 calc R . .
H1C H -0.2065 0.4051 -0.0567 0.031 Uiso 1 1 calc R . .
N2 N -0.0181(3) 0.4413(2) 0.1578(2) 0.0188(6) Uani 1 1 d . . .
H2A H -0.0327 0.4998 0.1760 0.028 Uiso 1 1 calc R . .
H2B H 0.0835 0.4019 0.1843 0.028 Uiso 1 1 calc R . .
H2C H -0.1137 0.3951 0.1862 0.028 Uiso 1 1 calc R . .
N3 N -0.1700(3) 0.6228(2) -0.0114(2) 0.0206(6) Uani 1 1 d . . .
H3A H -0.2536 0.6290 -0.0575 0.031 Uiso 1 1 calc R . .
H3B H -0.1103 0.6887 -0.0369 0.031 Uiso 1 1 calc R . .
H3C H -0.2249 0.6075 0.0548 0.031 Uiso 1 1 calc R . .
N4 N 0.4362(4) -0.1423(2) 1.0007(2) 0.0227(6) Uani 1 1 d . . .
H4A H 0.4933 -0.1484 0.9426 0.034 Uiso 1 1 calc R . .
H4B H 0.3159 -0.1436 0.9976 0.034 Uiso 1 1 calc R . .
H4C H 0.4698 -0.2010 1.0623 0.034 Uiso 1 1 calc R . .
N5 N 0.2477(3) 0.0467(2) 0.9952(2) 0.0241(6) Uani 1 1 d . . .
H5A H 0.2040 0.0478 0.9356 0.036 Uiso 1 1 calc R . .
H5B H 0.2371 0.1168 0.9925 0.036 Uiso 1 1 calc R . .
H5C H 0.1846 -0.0029 1.0553 0.036 Uiso 1 1 calc R . .
N6 N 0.5270(4) 0.0683(2) 0.8416(2) 0.0211(6) Uani 1 1 d . . .
H6A H 0.6378 0.0514 0.8196 0.032 Uiso 1 1 calc R . .
H6B H 0.5131 0.1445 0.8151 0.032 Uiso 1 1 calc R . .
H6C H 0.4426 0.0408 0.8168 0.032 Uiso 1 1 calc R . .
C1 C 0.4141(5) 0.3907(3) 0.3590(3) 0.0262(8) Uani 1 1 d . . .
H1D H 0.5092 0.4134 0.3902 0.039 Uiso 1 1 calc R . .
H1E H 0.3139 0.4459 0.3468 0.039 Uiso 1 1 calc R . .
C2 C 0.3498(5) 0.2757(3) 0.4379(3) 0.0241(7) Uani 1 1 d . . .
C3 C 0.1717(5) 0.2466(3) 0.4476(3) 0.0257(8) Uani 1 1 d . . .
H3 H 0.0884 0.3012 0.4049 0.039 Uiso 1 1 calc R . .
C4 C 0.1136(5) 0.1401(3) 0.5179(3) 0.0253(7) Uani 1 1 d . . .
H4 H -0.0088 0.1223 0.5228 0.038 Uiso 1 1 calc R . .
C5 C 0.2327(5) 0.0580(3) 0.5821(3) 0.0241(7) Uani 1 1 d . . .
C6 C 0.4116(5) 0.0867(3) 0.5727(3) 0.0315(9) Uani 1 1 d . . .
H6 H 0.4951 0.0322 0.6152 0.047 Uiso 1 1 calc R . .
C7 C 0.4687(5) 0.1942(3) 0.5019(3) 0.0305(8) Uani 1 1 d . . .
H7 H 0.5908 0.2125 0.4969 0.046 Uiso 1 1 calc R . .
C8 C 0.1718(5) -0.0572(3) 0.6596(3) 0.0279(8) Uani 1 1 d . . .
H8A H 0.2764 -0.1095 0.6767 0.042 Uiso 1 1 calc R . .
H8B H 0.0878 -0.0835 0.6247 0.042 Uiso 1 1 calc R . .
C9 C -0.0100(5) 0.2800(3) 0.6848(3) 0.0254(8) Uani 1 1 d . . .
H9A H 0.1014 0.2372 0.6822 0.038 Uiso 1 1 calc R . .
H9B H -0.1115 0.2376 0.6808 0.038 Uiso 1 1 calc R . .
C10 C -0.0035(5) 0.3931(3) 0.5893(3) 0.0227(7) Uani 1 1 d . . .
C11 C 0.1538(5) 0.4547(3) 0.5538(3) 0.0269(8) Uani 1 1 d . . .
H11 H 0.2596 0.4242 0.5898 0.040 Uiso 1 1 calc R . .
C12 C 0.1567(5) 0.5602(3) 0.4662(3) 0.0265(8) Uani 1 1 d . . .
H12 H 0.2645 0.6015 0.4434 0.040 Uiso 1 1 calc R . .

loop_
_atom_site_aniso_label
_atom_site_aniso_U_11
_atom_site_aniso_U_22
_atom_site_aniso_U_33
_atom_site_aniso_U_23
_atom_site_aniso_U_13
_atom_site_aniso_U_12
Co1 0.0173(3) 0.0139(3) 0.0140(3) -0.0051(2) 0.0001(2) -0.0026(2)
Co2 0.0175(3) 0.0156(3) 0.0196(3) -0.0082(3) -0.0022(2) -0.0011(2)
S1 0.0194(4) 0.0176(4) 0.0193(4) -0.0069(3) 0.0013(3) -0.0016(3)
S2 0.0227(4) 0.0181(4) 0.0182(4) -0.0063(3) 0.0000(3) -0.0032(3)
S3 0.0204(4) 0.0212(4) 0.0172(4) -0.0081(3) -0.0007(3) -0.0013(3)
O1 0.0202(12) 0.0245(13) 0.0334(15) -0.0088(11) 0.0020(10) 0.0028(10)
O2 0.0238(12) 0.0362(15) 0.0319(14) -0.0183(12) -0.0075(10) -0.0012(10)
O3 0.0345(14) 0.0177(13) 0.0260(14) -0.0033(11) 0.0095(10) -0.0043(10)
O4 0.0439(15) 0.0174(13) 0.0288(15) 0.0009(11) 0.0080(12) -0.0042(11)
O5 0.0294(13) 0.0434(16) 0.0293(15) -0.0207(13) -0.0038(11) -0.0077(11)
O6 0.0223(12) 0.0268(14) 0.0353(15) -0.0116(12) -0.0027(10) 0.0006(10)
O7 0.0258(13) 0.0579(19) 0.0329(15) -0.0272(14) 0.0018(11) -0.0141(12)
O8 0.0348(14) 0.0230(13) 0.0207(13) -0.0033(11) 0.0007(10) 0.0023(10)
O9 0.0303(13) 0.0274(14) 0.0283(14) -0.0134(11) -0.0049(10) 0.0070(10)
O10 0.0322(14) 0.0227(14) 0.0503(18) -0.0165(13) -0.0048(12) 0.0019(11)
O11 0.0324(14) 0.0303(15) 0.0394(16) -0.0199(13) 0.0031(11) -0.0048(11)
N1 0.0222(14) 0.0196(15) 0.0172(14) -0.0055(12) -0.0009(11) -0.0033(11)
N2 0.0173(13) 0.0203(15) 0.0175(14) -0.0068(12) -0.0001(10) -0.0033(11)
N3 0.0221(14) 0.0179(14) 0.0188(14) -0.0053(12) -0.0009(11) -0.0011(11)
N4 0.0253(15) 0.0200(15) 0.0248(16) -0.0116(13) -0.0022(12) -0.0012(11)
N5 0.0228(14) 0.0246(16) 0.0288(16) -0.0149(13) -0.0046(12) 0.0006(12)
N6 0.0233(14) 0.0193(15) 0.0227(15) -0.0107(12) -0.0032(11) -0.0004(11)
C1 0.0356(19) 0.0207(18) 0.0216(18) -0.0095(15) 0.0041(14) -0.0033(14)
C2 0.0356(19) 0.0214(18) 0.0167(17) -0.0107(15) 0.0036(14) -0.0008(14)
C3 0.0309(19) 0.0242(19) 0.0177(18) -0.0060(15) 0.0001(14) 0.0033(14)
C4 0.0291(18) 0.0256(19) 0.0190(18) -0.0080(15) -0.0003(14) -0.0017(14)
C5 0.0349(19) 0.0196(17) 0.0171(17) -0.0082(14) 0.0031(14) -0.0016(14)
C6 0.037(2) 0.024(2) 0.0222(19) -0.0008(16) 0.0006(15) 0.0034(16)
C7 0.0288(19) 0.031(2) 0.026(2) -0.0088(17) 0.0025(15) -0.0013(15)
C8 0.040(2) 0.0225(19) 0.0207(18) -0.0099(15) 0.0041(15) -0.0011(15)
C9 0.0363(19) 0.0211(18) 0.0218(18) -0.0121(15) -0.0028(14) 0.0008(15)
C10 0.0346(19) 0.0200(17) 0.0137(17) -0.0082(14) 0.0011(14) -0.0002(14)
C11 0.0307(18) 0.029(2) 0.0175(18) -0.0069(15) -0.0016(14) 0.0010(15)
C12 0.0302(18) 0.028(2) 0.0224(19) -0.0119(16) 0.0003(14) -0.0037(15)

loop_
_geom_bond_atom_site_label_1
_geom_bond_atom_site_label_2
_geom_bond_distance
_geom_bond_site_symmetry_2
_geom_bond_publ_flag
Co1 N2 1.965(3) 2_565 ?
Co1 N2 1.965(3) . ?
Co1 N3 1.967(3) . ?
Co1 N3 1.967(3) 2_565 ?
Co1 N1 1.969(3) 2_565 ?
Co1 N1 1.969(3) . ?
Co2 N5 1.958(3) 2_657 ?
Co2 N5 1.958(3) . ?
Co2 N4 1.961(3) 2_657 ?
Co2 N4 1.961(3) . ?
Co2 N6 1.965(3) 2_657 ?
Co2 N6 1.965(3) . ?
S1 O1 1.450(2) . ?
S1 O3 1.454(2) . ?
S1 O2 1.468(2) . ?
S1 C1 1.779(3) . ?
S2 O5 1.455(3) . ?
S2 O6 1.458(2) . ?
S2 O4 1.459(2) . ?
S2 C8 1.782(4) . ?
S3 O8 1.449(2) . ?
S3 O7 1.460(3) . ?
S3 O9 1.464(2) . ?
S3 C9 1.784(3) . ?
C1 C2 1.503(5) . ?
C2 C3 1.390(5) . ?
C2 C7 1.393(5) . ?
C3 C4 1.380(5) . ?
C4 C5 1.399(5) . ?
C5 C6 1.395(5) . ?
C5 C8 1.493(5) . ?
C6 C7 1.389(5) . ?
C9 C10 1.497(5) . ?
C10 C11 1.396(5) . ?
C10 C12 1.400(5) 2_566 ?
C11 C12 1.388(5) . ?
C12 C10 1.400(5) 2_566 ?
